data_2100452
loop_
_publ_author_name
'Barnett, Sarah A.'
'Broder, Charlotte K.'
'Shankland, Kenneth'
'David, Bill I. F.'
'Ibberson, Richard'
'Tocher, Derek A.'

_publ_section_title
;
 Single-crystal X-ray and neutron powder diffraction investigation of
 the phase transition in tetrachlorobenzene
;
_journal_coeditor_code SO5001
_journal_date_accepted 2005-12-15
_journal_date_recd_electronic 2005-10-19
_journal_issue 2
_journal_name_full 'Acta Crystallographica Section B'
_journal_page_first 287
_journal_page_last 295
_journal_paper_category FA
_journal_paper_doi 10.1107/S0108768105042102
_journal_volume 62
_journal_year 2006
_chemical_formula_moiety 'C6 Cl4 D2'
_chemical_formula_structural 'C6 D2 Cl4'
_chemical_formula_sum 'C6 Cl4 D2'
_chemical_formula_weight 217.88
_chemical_name_common '1,2,4,5-tetrachlorobenzene - beta polymorph'
_chemical_name_systematic
;
1,2,4,5-tetrachlorobenzene
;
_space_group_IT_number 14
_symmetry_cell_setting monoclinic
_symmetry_space_group_name_Hall '-P 2yn'
_symmetry_space_group_name_H-M 'P 1 21/n 1'
_cell_angle_alpha 90
_cell_angle_beta 99.6884(7)
_cell_angle_gamma 90
_cell_formula_units_Z 2
_cell_length_a 3.85595(5)
_cell_length_b 10.61473(6)
_cell_length_c 9.59283(4)
_cell_measurement_reflns_used 1044
_cell_measurement_temperature 295(2)
_cell_volume 387.033(6)
_computing_data_collection 'custom ISIS software'
_computing_data_reduction 'custom ISIS software'
_computing_structure_refinement 'Topas v3.1 (Coehlo, 2003)'
_diffrn_ambient_temperature 295(2)
_diffrn_measurement_device_type 'HRPD, ISIS'
_diffrn_radiation_probe neutron
_diffrn_radiation_type Neutron
_diffrn_reflns_limit_h_max 5
_diffrn_reflns_limit_h_min 0
_diffrn_reflns_limit_k_max 14
_diffrn_reflns_limit_k_min -14
_diffrn_reflns_limit_l_max 13
_diffrn_reflns_limit_l_min -13
_diffrn_reflns_number 1044
_exptl_absorpt_coefficient_mu 0.51
_exptl_absorpt_correction_type empirical
_exptl_absorpt_process_details
;
Mu = 0.51cm^-1^ at 1.8\A
calculated using custom ISIS software program Arial Mucalc
;
_exptl_crystal_density_method 'not measured'
_refine_ls_extinction_method none
_refine_ls_goodness_of_fit_all 1.220
_refine_ls_hydrogen_treatment refxyz
_refine_ls_matrix_type sparse
_refine_ls_number_constraints 2
_refine_ls_number_parameters 38
_refine_ls_number_restraints 11
_refine_ls_shift/su_max 0.001
_refine_ls_weighting_scheme sigma
_cod_data_source_file so5001.cif
_cod_data_source_block tcb_beta_295K_neutron
_cod_depositor_comments
;
The following automatic conversions were performed:
'_symmetry_cell_setting' value 'Monoclinic' changed to 'monoclinic'
according to '/home/saulius/struct/CIF-dictionaries/cif_core.dic'
dictionary named 'cif_core.dic' version 2.4.1 from 2010-06-29.

Automatic conversion script
Id: cif_fix_enum 1527 2010-12-29 10:47:43Z saulius 

The following automatic conversions were performed:

'_symmetry_cell_setting' value 'Monoclinic' changed to 'monoclinic'
according to /home/saulius/struct/CIF-dictionaries/cif_core.dic
dictionary named 'cif_core.dic' version 2.4.1 from 2010-06-29.

Automatic conversion script
Id: cif_fix_values 1715 2011-07-08 13:25:40Z adriana 
;
_cod_original_sg_symbol_H-M P21/n
_cod_database_code 2100452

loop_
_symmetry_equiv_pos_site_id
_symmetry_equiv_pos_as_xyz
1 x,y,z
2 1/2-x,1/2+y,1/2-z
3 -x,-y,-z
4 1/2+x,1/2-y,1/2+z

loop_
_atom_site_type_symbol
_atom_site_label
_atom_site_fract_x
_atom_site_fract_y
_atom_site_fract_z
_atom_site_U_iso_or_equiv
_atom_site_adp_type
_atom_site_calc_flag
_atom_site_occupancy
C C1 0.0636(4) 0.46829(10) 0.36605(9) 3.78(5) Biso d 1
C C2 -0.0104(6) 0.37410(14) 0.45951(10) 3.78(5) Biso d 1
C C3 0.0843(6) 0.59205(17) 0.41025(10) 3.78(5) Biso d 1
Cl Cl1 0.1550(6) 0.43026(11) 0.20164(13) 5.03(5) Biso d 1
Cl Cl2 -0.0356(6) 0.21879(13) 0.40684(12) 5.03(5) Biso d 1
D H3 0.1429(7) 0.66426(18) 0.3400(2) 5.56(7) Biso d 1

loop_
_atom_type_symbol
_atom_type_description
_atom_type_scat_dispersion_real
_atom_type_scat_dispersion_imag
_atom_type_scat_source
C C 0.0000 0.0000 'International Tables Vol C Tables 4.2.6.8 and 6.1.1.4'
H H 0.0000 0.0000 'International Tables Vol C Tables 4.2.6.8 and 6.1.1.4'
Cl Cl 0.0000 0.0000 'International Tables Vol C Tables 4.2.6.8 and 6.1.1.4'

loop_
_geom_angle_atom_site_label_1
_geom_angle_atom_site_label_2
_geom_angle_atom_site_label_3
_geom_angle_site_symmetry_3
_geom_angle
Cl1 C1 C2 . 120.88(10)
Cl1 C1 C3 . 119.68(10)
C2 C1 C3 . 119.32(10)
Cl2 C2 C1 . 120.12(10)
Cl2 C2 C3 3_566 120.44(13)
C1 C2 C3 3_566 119.31(13)
C1 C3 C2 3_566 121.22(14)
C1 C3 H3 . 119.77(15)
H3 C3 C2 3_566 118.90(19)

loop_
_geom_bond_atom_site_label_1
_geom_bond_atom_site_label_2
_geom_bond_site_symmetry_2
_geom_bond_distance
Cl1 C1 . 1.721(2)
Cl2 C2 . 1.722(2)
C1 C2 . 1.404(2)
C1 C3 . 1.379(2)
C2 C3 3_566 1.375(2)
C3 H3 . 1.070(3)

loop_
_geom_torsion_atom_site_label_1
_geom_torsion_atom_site_label_2
_geom_torsion_atom_site_label_3
_geom_torsion_atom_site_label_4
_geom_torsion_site_symmetry_3
_geom_torsion_site_symmetry_4
_geom_torsion
Cl1 C1 C2 Cl2 . . -3.7(3)
Cl1 C1 C2 C3 . 3_566 -179.63(17)
C3 C1 C2 Cl2 . . -179.72(16)
C3 C1 C2 C3 . 3_566 4.4(3)
Cl1 C1 C3 C2 . 3_566 179.49(17)
C2 C1 C3 C2 . 3_566 -4.5(3)
Cl2 C2 C3 C1 3_566 3_566 179.64(16)
C1 C2 C3 C1 3_566 3_566 -4.5(3)
Cl1 C1 C3 H3 . . 3.4(3)
C2 C1 C3 H3 . . 179.4(2)
Cl2 C2 C3 H3 3_566 3_566 3.5(3)
C1 C2 C3 H3 3_566 3_566 179.4(2)
